data_7133526
loop_
_publ_author_name
'Aynetdinova, Daniya'
'Jaschinski, Megan'
'Jenkins, Timothy C.'
'Donohoe, Timothy J.'

_publ_section_title
;
 HFIP promoted carbo-lactonisation as a new route to functionalised
 lactones.
;
_journal_issue 73
_journal_name_full 'Chemical communications (Cambridge, England)'
_journal_page_first 9997
_journal_page_last 10000
_journal_paper_doi 10.1039/d4cc02472a
_journal_volume 60
_journal_year 2024
_chemical_formula_moiety 'C13 H14 O4'
_chemical_formula_sum 'C13 H14 O4'
_chemical_formula_weight 234.25
_chemical_melting_point ?
_space_group_IT_number 14
_space_group_name_Hall '-P 2ybc'
_space_group_name_H-M_alt 'P 1 21/c 1'
_symmetry_cell_setting monoclinic
_symmetry_space_group_name_Hall '-P 2ybc'
_symmetry_space_group_name_H-M 'P 1 21/c 1'
_atom_sites_solution_hydrogens difmap
_atom_sites_solution_primary other
_audit_creation_date 2023-11-29
_audit_creation_method 'CRYSTALS_ver_14_build_c42b451 '
_audit_update_record
;
2024-04-17 deposited with the CCDC.	2024-08-15 downloaded from the CCDC.
;
_cell_angle_alpha 90
_cell_angle_beta 93.910(2)
_cell_angle_gamma 90
_cell_formula_units_Z 4
_cell_length_a 5.7618(1)
_cell_length_b 7.2943(2)
_cell_length_c 27.0456(7)
_cell_measurement_reflns_used 5490
_cell_measurement_temperature 150
_cell_measurement_theta_max 76.27
_cell_measurement_theta_min 6.26
_cell_volume 1134.03(5)
_computing_cell_refinement
; 
 CrysAlisPro (Rigaku Oxford Diffraction, 2021) 
;
_computing_data_collection 'SuperNova, (Oxford Diffraction, 2010)'
_computing_data_reduction
; 
 CrysAlisPro (Rigaku Oxford Diffraction, 2021) 
;
_computing_molecular_graphics 'CAMERON (Watkin et al., 1996)'
_computing_publication_material 'CRYSTALS (Betteridge et al., 2003)'
_computing_structure_refinement 'CRYSTALS (Betteridge et al., 2003)'
_computing_structure_solution 'Superflip (Palatinus & Chapuis, 2007)'
_diffrn_ambient_temperature 150
_diffrn_measured_fraction_theta_full 0.999
_diffrn_measured_fraction_theta_max 0.989
_diffrn_measurement_device Area
_diffrn_measurement_device_type 'Oxford Diffraction SuperNova'
_diffrn_measurement_method \w
_diffrn_radiation_monochromator 'focussing mirrors'
_diffrn_radiation_type 'Cu K\a'
_diffrn_radiation_wavelength 1.54184
_diffrn_reflns_av_R_equivalents 0.023
_diffrn_reflns_av_unetI/netI 0.032
_diffrn_reflns_limit_h_max 7
_diffrn_reflns_limit_h_min -7
_diffrn_reflns_limit_k_max 8
_diffrn_reflns_limit_k_min -9
_diffrn_reflns_limit_l_max 33
_diffrn_reflns_limit_l_min -27
_diffrn_reflns_number 8563
_diffrn_reflns_theta_full 73.866
_diffrn_reflns_theta_max 76.151
_diffrn_reflns_theta_min 6.285
_diffrn_standards_number 0
_exptl_absorpt_coefficient_mu 0.844
_exptl_absorpt_correction_T_max 0.96
_exptl_absorpt_correction_T_min 0.90
_exptl_absorpt_correction_type multi-scan
_exptl_absorpt_process_details
; 
 CrysAlisPro (Rigaku Oxford Diffraction, 2021) 
;
_exptl_crystal_colour 'translucent pale colourless'
_exptl_crystal_density_diffrn 1.372
_exptl_crystal_density_meas ?
_exptl_crystal_density_method 'not measured'
_exptl_crystal_description block
_exptl_crystal_F_000 495.997
_exptl_crystal_size_max 0.10
_exptl_crystal_size_mid 0.10
_exptl_crystal_size_min 0.05
_refine_diff_density_max 0.24
_refine_diff_density_min -0.20
_refine_ls_extinction_method None
_refine_ls_goodness_of_fit_ref 0.9708
_refine_ls_hydrogen_treatment constr
_refine_ls_matrix_type full
_refine_ls_number_parameters 154
_refine_ls_number_reflns 2349
_refine_ls_number_restraints 0
_refine_ls_R_factor_all 0.0356
_refine_ls_R_factor_gt 0.0328
_refine_ls_shift/su_max 0.0009419
_refine_ls_shift/su_mean 0.0000764
_refine_ls_structure_factor_coef Fsqd
_refine_ls_weighting_details
;
 Method= Modified Sheldrick 
 w=1/[\s^2^(F^2^) + ( 0.05P)^2^ + 0.39P] 
 ,where P=(max(Fo^2^,0) + 2Fc^2^)/3 
;
_refine_ls_weighting_scheme calc
_refine_ls_wR_factor_all 0.0860
_refine_ls_wR_factor_gt 0.0830
_refine_ls_wR_factor_ref 0.0860
_reflns_limit_h_max 7
_reflns_limit_h_min -7
_reflns_limit_k_max 9
_reflns_limit_k_min 0
_reflns_limit_l_max 33
_reflns_limit_l_min 0
_reflns_number_gt 2151
_reflns_number_total 2349
_reflns_threshold_expression I>2.0\s(I)
_oxford_diffrn_Wilson_B_factor 2.20
_oxford_diffrn_Wilson_scale 0.02
_oxford_refine_ls_scale 6.48(16)
_oxford_structure_analysis_title 048tjd23DA02
_cod_data_source_file d4cc02472a2.cif
_cod_data_source_block 4
_cod_depositor_comments
;
The following automatic conversions were performed:

data item '_chemical_melting_point' value 'not measured' was changed
to '?' -- the value is undefined or not given.

data item '_exptl_crystal_density_meas' value 'not measured' was
changed to '?' -- the value is perceived as not measured.

Automatic conversion script
Id: cif_fix_values 8170 2020-07-09 18:12:32Z antanas 

 Adding full bibliography for 7133525--7133530.cif.
;
_cod_original_sg_symbol_H-M 'P 21/c '
_cod_database_code 7133526
_oxford_refine_reflns_threshold_expression I>-3.0\s(I)
_refine_ls_r_factor_ref 0.0356
_reflns_number_all 2349

loop_
_symmetry_equiv_pos_as_xyz
x,y,z
-x,-y,-z
x,-y+1/2,z+1/2
-x,y+1/2,-z+1/2

loop_
_atom_site_label
_atom_site_type_symbol
_atom_site_fract_x
_atom_site_fract_y
_atom_site_fract_z
_atom_site_U_iso_or_equiv
_atom_site_occupancy
_atom_site_adp_type
_atom_site_refinement_flags_posn
_atom_site_refinement_flags_adp
_atom_site_refinement_flags_occupancy
_atom_site_disorder_assembly
_atom_site_disorder_group
_atom_site_attached_hydrogens
C1 C 0.3465(2) 0.41038(15) 0.62389(4) 0.0231 1.0000 Uani . . . . . .
O2 O 0.49802(16) 0.51926(11) 0.63465(3) 0.0326 1.0000 Uani . . . . . .
C3 C 0.0862(2) 0.43158(15) 0.62388(4) 0.0267 1.0000 Uani . . . . . .
C4 C -0.00747(18) 0.26241(15) 0.59620(4) 0.0240 1.0000 Uani . . . . . .
C5 C 0.19034(17) 0.12261(14) 0.60583(4) 0.0184 1.0000 Uani . . . . . .
O6 O 0.39922(12) 0.23767(10) 0.60938(3) 0.0213 1.0000 Uani . . . . . .
C7 C 0.17571(18) 0.02066(14) 0.65481(4) 0.0193 1.0000 Uani . . . . . .
C8 C 0.3521(2) 0.02756(16) 0.69247(4) 0.0254 1.0000 Uani . . . . . .
C9 C 0.3334(2) -0.07252(19) 0.73586(5) 0.0355 1.0000 Uani . . . . . .
C10 C 0.1400(3) -0.18027(18) 0.74190(5) 0.0366 1.0000 Uani . . . . . .
C11 C -0.0366(2) -0.18772(17) 0.70467(5) 0.0349 1.0000 Uani . . . . . .
C12 C -0.0186(2) -0.08793(16) 0.66149(4) 0.0277 1.0000 Uani . . . . . .
C13 C 0.21674(18) -0.01082(14) 0.56289(4) 0.0205 1.0000 Uani . . . . . .
C14 C 0.44878(18) -0.11124(15) 0.56852(4) 0.0220 1.0000 Uani . . . . . .
C15 C 0.46467(18) -0.27812(15) 0.53653(4) 0.0208 1.0000 Uani . . . . . .
O16 O 0.29592(13) -0.36433(11) 0.51951(3) 0.0272 1.0000 Uani . . . . . .
O17 O 0.68203(13) -0.32466(11) 0.53010(3) 0.0264 1.0000 Uani . . . . . .
H81 H -0.1435 -0.0955 0.6355 0.0340 1.0000 Uiso R . . . . .
H71 H -0.1672 -0.2620 0.7087 0.0416 1.0000 Uiso R . . . . .
H61 H 0.1335 -0.2487 0.7721 0.0439 1.0000 Uiso R . . . . .
H51 H 0.4576 -0.0636 0.7609 0.0418 1.0000 Uiso R . . . . .
H41 H 0.4825 0.0992 0.6880 0.0301 1.0000 Uiso R . . . . .
H101 H 0.0405 0.4324 0.6581 0.0324 1.0000 Uiso R . . . . .
H102 H 0.0404 0.5440 0.6086 0.0322 1.0000 Uiso R . . . . .
H91 H -0.1567 0.2187 0.6075 0.0277 1.0000 Uiso R . . . . .
H92 H -0.0293 0.2873 0.5606 0.0276 1.0000 Uiso R . . . . .
H161 H 0.6811 -0.4234 0.5138 0.0395 1.0000 Uiso R . . . . .
H142 H 0.4818 -0.1576 0.6028 0.0251 1.0000 Uiso R . . . . .
H141 H 0.5759 -0.0304 0.5619 0.0260 1.0000 Uiso R . . . . .
H131 H 0.0914 -0.0997 0.5626 0.0250 1.0000 Uiso R . . . . .
H132 H 0.2044 0.0547 0.5317 0.0245 1.0000 Uiso R . . . . .

loop_
_atom_site_aniso_label
_atom_site_aniso_U_11
_atom_site_aniso_U_22
_atom_site_aniso_U_33
_atom_site_aniso_U_23
_atom_site_aniso_U_13
_atom_site_aniso_U_12
C1 0.0296(5) 0.0191(5) 0.0208(5) 0.0024(4) 0.0025(4) -0.0014(4)
O2 0.0367(5) 0.0239(4) 0.0369(5) -0.0009(3) -0.0012(4) -0.0081(3)
C3 0.0293(6) 0.0202(5) 0.0310(6) 0.0006(4) 0.0050(4) 0.0044(4)
C4 0.0210(5) 0.0233(5) 0.0272(5) 0.0018(4) -0.0007(4) 0.0048(4)
C5 0.0154(4) 0.0188(5) 0.0208(5) -0.0002(4) 0.0003(3) -0.0009(4)
O6 0.0189(4) 0.0194(4) 0.0258(4) -0.0009(3) 0.0028(3) -0.0020(3)
C7 0.0214(5) 0.0169(5) 0.0199(5) -0.0022(4) 0.0039(4) 0.0029(4)
C8 0.0264(5) 0.0263(5) 0.0232(5) -0.0022(4) -0.0006(4) 0.0024(4)
C9 0.0448(7) 0.0391(7) 0.0219(6) 0.0011(5) -0.0024(5) 0.0118(6)
C10 0.0527(8) 0.0318(6) 0.0270(6) 0.0092(5) 0.0158(5) 0.0134(6)
C11 0.0379(7) 0.0283(6) 0.0403(7) 0.0063(5) 0.0171(5) 0.0007(5)
C12 0.0247(5) 0.0279(6) 0.0308(6) 0.0027(5) 0.0037(4) -0.0016(4)
C13 0.0212(5) 0.0218(5) 0.0184(5) -0.0015(4) -0.0006(4) 0.0012(4)
C14 0.0202(5) 0.0225(5) 0.0231(5) -0.0045(4) 0.0011(4) 0.0005(4)
C15 0.0228(5) 0.0220(5) 0.0175(5) 0.0007(4) 0.0023(4) 0.0015(4)
O16 0.0231(4) 0.0289(4) 0.0292(4) -0.0102(3) -0.0012(3) 0.0020(3)
O17 0.0221(4) 0.0256(4) 0.0323(4) -0.0082(3) 0.0062(3) 0.0003(3)

loop_
_atom_type_symbol
_atom_type_scat_dispersion_real
_atom_type_scat_dispersion_imag
_atom_type_scat_Cromer_Mann_a1
_atom_type_scat_Cromer_Mann_b1
_atom_type_scat_Cromer_Mann_a2
_atom_type_scat_Cromer_Mann_b2
_atom_type_scat_Cromer_Mann_a3
_atom_type_scat_Cromer_Mann_b3
_atom_type_scat_Cromer_Mann_a4
_atom_type_scat_Cromer_Mann_b4
_atom_type_scat_Cromer_Mann_c
_atom_type_scat_source
C 0.0181 0.0091 2.3100 20.8439 1.0200 10.2075 1.5886 0.5687 0.8650 51.6512 0.2156 'International Tables Vol C 4.2.6.8 and 6.1.1.4'
H 0.0000 0.0000 0.4930 10.5109 0.3229 26.1257 0.1402 3.1424 0.0408 57.7998 0.0030 'International Tables Vol C 4.2.6.8 and 6.1.1.4'
O 0.0492 0.0322 3.0485 13.2771 2.2868 5.7011 1.5463 0.3239 0.8670 32.9089 0.2508 'International Tables Vol C 4.2.6.8 and 6.1.1.4'

loop_
_geom_angle_atom_site_label_1
_geom_angle_site_symmetry_1
_geom_angle_atom_site_label_2
_geom_angle_site_symmetry_2
_geom_angle_atom_site_label_3
_geom_angle_site_symmetry_3
_geom_angle
_geom_angle_publ_flag
O2 . C1 . C3 . 129.70(10) yes
O2 . C1 . O6 . 120.62(10) yes
C3 . C1 . O6 . 109.68(9) yes
C1 . C3 . C4 . 103.66(9) yes
C1 . C3 . H101 . 109.4 no
C4 . C3 . H101 . 111.1 no
C1 . C3 . H102 . 109.7 no
C4 . C3 . H102 . 114.1 no
H101 . C3 . H102 . 108.8 no
C3 . C4 . C5 . 102.72(8) yes
C3 . C4 . H91 . 113.4 no
C5 . C4 . H91 . 112.6 no
C3 . C4 . H92 . 110.5 no
C5 . C4 . H92 . 109.5 no
H91 . C4 . H92 . 108.0 no
C4 . C5 . O6 . 103.13(8) yes
C4 . C5 . C7 . 112.69(8) yes
O6 . C5 . C7 . 108.42(8) yes
C4 . C5 . C13 . 113.82(8) yes
O6 . C5 . C13 . 106.87(8) yes
C7 . C5 . C13 . 111.28(8) yes
C5 . O6 . C1 . 110.54(8) yes
C5 . C7 . C8 . 122.50(9) yes
C5 . C7 . C12 . 118.82(9) yes
C8 . C7 . C12 . 118.64(10) yes
C7 . C8 . C9 . 120.26(11) yes
C7 . C8 . H41 . 118.8 no
C9 . C8 . H41 . 120.9 no
C8 . C9 . C10 . 120.45(12) yes
C8 . C9 . H51 . 117.7 no
C10 . C9 . H51 . 121.8 no
C9 . C10 . C11 . 119.70(11) yes
C9 . C10 . H61 . 118.3 no
C11 . C10 . H61 . 122.0 no
C10 . C11 . C12 . 119.93(12) yes
C10 . C11 . H71 . 119.5 no
C12 . C11 . H71 . 120.6 no
C7 . C12 . C11 . 121.01(11) yes
C7 . C12 . H81 . 120.0 no
C11 . C12 . H81 . 119.0 no
C5 . C13 . C14 . 111.22(8) yes
C5 . C13 . H131 . 108.5 no
C14 . C13 . H131 . 109.1 no
C5 . C13 . H132 . 110.0 no
C14 . C13 . H132 . 109.6 no
H131 . C13 . H132 . 108.3 no
C13 . C14 . C15 . 114.86(9) yes
C13 . C14 . H142 . 111.6 no
C15 . C14 . H142 . 104.3 no
C13 . C14 . H141 . 111.0 no
C15 . C14 . H141 . 108.1 no
H142 . C14 . H141 . 106.4 no
C14 . C15 . O16 . 123.84(9) yes
C14 . C15 . O17 . 112.35(9) yes
O16 . C15 . O17 . 123.77(10) yes
C15 . O17 . H161 . 108.4 no

loop_
_geom_bond_atom_site_label_1
_geom_bond_site_symmetry_1
_geom_bond_atom_site_label_2
_geom_bond_site_symmetry_2
_geom_bond_distance
_geom_bond_publ_flag
C1 . O2 . 1.2013(14) yes
C1 . C3 . 1.5075(16) yes
C1 . O6 . 1.3600(13) yes
C3 . C4 . 1.5230(16) yes
C3 . H101 . 0.979 no
C3 . H102 . 0.948 no
C4 . C5 . 1.5383(14) yes
C4 . H91 . 0.985 no
C4 . H92 . 0.980 no
C5 . O6 . 1.4651(12) yes
C5 . C7 . 1.5264(14) yes
C5 . C13 . 1.5308(14) yes
C7 . C8 . 1.3899(15) yes
C7 . C12 . 1.3931(15) yes
C8 . C9 . 1.3925(17) yes
C8 . H41 . 0.930 no
C9 . C10 . 1.383(2) yes
C9 . H51 . 0.953 no
C10 . C11 . 1.383(2) yes
C10 . H61 . 0.960 no
C11 . C12 . 1.3860(17) yes
C11 . H71 . 0.940 no
C12 . H81 . 0.973 no
C13 . C14 . 1.5230(14) yes
C13 . H131 . 0.970 no
C13 . H132 . 0.969 no
C14 . C15 . 1.4998(14) yes
C14 . H142 . 0.992 no
C14 . H141 . 0.967 no
C15 . O16 . 1.2213(13) yes
C15 . O17 . 1.3205(13) yes
O17 . H161 . 0.845 no

loop_
_geom_hbond_atom_site_label_D
_geom_hbond_site_symmetry_D
_geom_hbond_atom_site_label_H
_geom_hbond_site_symmetry_H
_geom_hbond_atom_site_label_A
_geom_hbond_site_symmetry_A
_geom_hbond_angle_DHA
_geom_hbond_distance_DH
_geom_hbond_distance_HA
_geom_hbond_distance_DA
_geom_hbond_publ_flag
C4 . H91 . O6 1_455 152 0.99 2.57 3.4659(16) yes
O17 . H161 . O16 2_646 175 0.84 1.80 2.6432(16) yes
C14 . H142 . O2 1_545 130 0.99 2.51 3.2365(16) yes
